data_7106542
loop_
_publ_author_name
'Thibault E. Schmid'
'Xavier Bantreil'
'Cecilia A. Citadelle'
'Alexandra M. Z. Slawin'
'Catherine S. J. Cazin'

_publ_section_title
;
 Phosphites as ligands in ruthenium-benzylidene catalysts for olefin
 metathesis
;
_journal_name_full Chem.Commun.
_journal_page_first 7060
_journal_paper_doi 10.1039/c1cc10825e
_journal_volume 47
_journal_year 2011
_chemical_formula_moiety 'C37 H53 Cl2 N2 O3 P Ru'
_chemical_formula_sum 'C37 H53 Cl2 N2 O3 P Ru'
_chemical_formula_weight 776.75
_chemical_name_systematic
;
?
;
_space_group_IT_number 2
_symmetry_cell_setting triclinic
_symmetry_space_group_name_Hall '-P 1'
_symmetry_space_group_name_H-M 'P -1'
_atom_sites_solution_hydrogens geom
_atom_sites_solution_primary direct
_atom_sites_solution_secondary difmap
_audit_creation_method SHELXL-97
_cell_angle_alpha 90.595(2)
_cell_angle_beta 104.238(4)
_cell_angle_gamma 106.350(4)
_cell_formula_units_Z 2
_cell_length_a 10.851(3)
_cell_length_b 12.613(3)
_cell_length_c 14.996(3)
_cell_measurement_reflns_used 5592
_cell_measurement_temperature 93(2)
_cell_measurement_theta_max 27.8
_cell_measurement_theta_min 2.2
_cell_volume 1901.9(8)
_computing_cell_refinement 'CrystalClear (Rigaku Corp., 2004)'
_computing_data_collection 'CrystalClear (Rigaku Corp., 2004)'
_computing_data_reduction 'CrystalClear (Rigaku Corp., 2004)'
_computing_molecular_graphics 'Bruker SHELXTL'
_computing_publication_material 'Bruker SHELXTL'
_computing_structure_refinement 'SHELXL-97 (Sheldrick, 1997)'
_computing_structure_solution 'SHELXS-97 (Sheldrick, 1990)'
_diffrn_ambient_temperature 93(2)
_diffrn_measured_fraction_theta_full 0.993
_diffrn_measured_fraction_theta_max 0.990
_diffrn_measurement_device_type CCD
_diffrn_measurement_method '\w and \f scans'
_diffrn_radiation_monochromator confocal
_diffrn_radiation_source 'rotating anode'
_diffrn_radiation_type MoK\a
_diffrn_radiation_wavelength 0.71073
_diffrn_reflns_av_R_equivalents 0.0564
_diffrn_reflns_av_sigmaI/netI 0.0499
_diffrn_reflns_limit_h_max 12
_diffrn_reflns_limit_h_min -13
_diffrn_reflns_limit_k_max 15
_diffrn_reflns_limit_k_min -15
_diffrn_reflns_limit_l_max 17
_diffrn_reflns_limit_l_min -18
_diffrn_reflns_number 19402
_diffrn_reflns_theta_full 25.00
_diffrn_reflns_theta_max 25.36
_diffrn_reflns_theta_min 2.22
_exptl_absorpt_coefficient_mu 0.631
_exptl_absorpt_correction_T_max 1.000
_exptl_absorpt_correction_T_min 0.8413
_exptl_absorpt_correction_type multi-scan
_exptl_absorpt_process_details 'Jacobson, R. (1998) Private communication'
_exptl_crystal_colour Green
_exptl_crystal_density_diffrn 1.356
_exptl_crystal_density_method 'not measured'
_exptl_crystal_description Prism
_exptl_crystal_F_000 812
_exptl_crystal_size_max 0.06
_exptl_crystal_size_mid 0.06
_exptl_crystal_size_min 0.03
_refine_diff_density_max 1.345
_refine_diff_density_min -1.272
_refine_diff_density_rms 0.146
_refine_ls_extinction_method none
_refine_ls_goodness_of_fit_ref 1.098
_refine_ls_hydrogen_treatment constr
_refine_ls_matrix_type full
_refine_ls_number_parameters 421
_refine_ls_number_reflns 6900
_refine_ls_number_restraints 0
_refine_ls_restrained_S_all 1.098
_refine_ls_R_factor_all 0.0572
_refine_ls_R_factor_gt 0.0527
_refine_ls_shift/su_max 0.005
_refine_ls_shift/su_mean 0.000
_refine_ls_structure_factor_coef Fsqd
_refine_ls_weighting_details 'calc w=1/[\s^2^(Fo^2^)+(0.1075P)^2^+1.6568P] where P=(Fo^2^+2Fc^2^)/3'
_refine_ls_weighting_scheme calc
_refine_ls_wR_factor_gt 0.1606
_refine_ls_wR_factor_ref 0.1674
_reflns_number_gt 6356
_reflns_number_total 6900
_reflns_threshold_expression >2sigma(I)
_cod_data_source_file c1cc10825e.txt
_cod_data_source_block 1A
_cod_original_cell_volume 1901.8(7)
_cod_original_sg_symbol_H-M P-1
_cod_database_code 7106542

loop_
_symmetry_equiv_pos_as_xyz
'x, y, z'
'-x, -y, -z'

loop_
_atom_site_label
_atom_site_type_symbol
_atom_site_fract_x
_atom_site_fract_y
_atom_site_fract_z
_atom_site_U_iso_or_equiv
_atom_site_adp_type
_atom_site_occupancy
_atom_site_symmetry_multiplicity
_atom_site_calc_flag
_atom_site_refinement_flags
_atom_site_disorder_assembly
_atom_site_disorder_group
Ru1 Ru 0.12663(3) 0.28138(2) 0.263526(18) 0.01993(14) Uani 1 1 d . . .
Cl1 Cl 0.02149(10) 0.27578(8) 0.10504(6) 0.0271(2) Uani 1 1 d . . .
Cl2 Cl 0.24736(10) 0.32405(8) 0.42306(6) 0.0289(2) Uani 1 1 d . . .
C1 C -0.0217(4) 0.3396(3) 0.2981(2) 0.0212(8) Uani 1 1 d . . .
N2 N -0.0195(3) 0.4472(3) 0.2928(2) 0.0245(7) Uani 1 1 d . . .
C3 C -0.1201(4) 0.4746(3) 0.3320(3) 0.0320(9) Uani 1 1 d . . .
H3A H -0.1725 0.5145 0.2889 0.038 Uiso 1 1 calc R . .
H3B H -0.0784 0.5201 0.3917 0.038 Uiso 1 1 calc R . .
C4 C -0.2060(4) 0.3605(3) 0.3446(3) 0.0298(9) Uani 1 1 d . . .
H4A H -0.2225 0.3578 0.4068 0.036 Uiso 1 1 calc R . .
H4B H -0.2922 0.3390 0.2972 0.036 Uiso 1 1 calc R . .
N5 N -0.1231(3) 0.2889(3) 0.3331(2) 0.0239(7) Uani 1 1 d . . .
C6 C 0.0627(4) 0.5290(3) 0.2503(3) 0.0234(8) Uani 1 1 d . . .
C7 C 0.1850(4) 0.5976(3) 0.3020(3) 0.0265(8) Uani 1 1 d . . .
C8 C 0.2610(4) 0.6766(3) 0.2570(3) 0.0306(9) Uani 1 1 d . . .
H8A H 0.3451 0.7231 0.2911 0.037 Uiso 1 1 calc R . .
C9 C 0.2166(5) 0.6888(4) 0.1640(3) 0.0330(9) Uani 1 1 d . . .
C10 C 0.0918(5) 0.6218(4) 0.1156(3) 0.0321(9) Uani 1 1 d . . .
H10A H 0.0605 0.6298 0.0518 0.039 Uiso 1 1 calc R . .
C11 C 0.0123(4) 0.5442(3) 0.1573(3) 0.0280(9) Uani 1 1 d . . .
C12 C 0.2356(4) 0.5916(4) 0.4039(3) 0.0318(9) Uani 1 1 d . . .
H12A H 0.1690 0.5358 0.4257 0.048 Uiso 1 1 calc R . .
H12B H 0.2524 0.6640 0.4364 0.048 Uiso 1 1 calc R . .
H12C H 0.3184 0.5709 0.4159 0.048 Uiso 1 1 calc R . .
C13 C 0.3001(5) 0.7753(4) 0.1164(4) 0.0482(12) Uani 1 1 d . . .
H13A H 0.2733 0.8433 0.1166 0.072 Uiso 1 1 calc R . .
H13B H 0.2868 0.7471 0.0525 0.072 Uiso 1 1 calc R . .
H13C H 0.3942 0.7915 0.1493 0.072 Uiso 1 1 calc R . .
C14 C -0.1285(4) 0.4820(4) 0.1038(3) 0.0354(10) Uani 1 1 d . . .
H14A H -0.1919 0.5075 0.1284 0.053 Uiso 1 1 calc R . .
H14B H -0.1439 0.4023 0.1098 0.053 Uiso 1 1 calc R . .
H14C H -0.1406 0.4959 0.0384 0.053 Uiso 1 1 calc R . .
C15 C -0.1728(4) 0.1733(3) 0.3427(3) 0.0244(8) Uani 1 1 d . . .
C16 C -0.2541(4) 0.1020(3) 0.2647(3) 0.0256(8) Uani 1 1 d . . .
C17 C -0.3072(4) -0.0084(3) 0.2778(3) 0.0310(9) Uani 1 1 d . . .
H17A H -0.3633 -0.0577 0.2261 0.037 Uiso 1 1 calc R . .
C18 C -0.2813(4) -0.0497(4) 0.3634(3) 0.0343(10) Uani 1 1 d . . .
C19 C -0.2008(4) 0.0237(4) 0.4396(3) 0.0314(9) Uani 1 1 d . . .
H19A H -0.1837 -0.0034 0.4988 0.038 Uiso 1 1 calc R . .
C20 C -0.1455(4) 0.1352(3) 0.4304(3) 0.0273(8) Uani 1 1 d . . .
C21 C -0.2802(4) 0.1429(4) 0.1699(3) 0.0327(9) Uani 1 1 d . . .
H21A H -0.3048 0.2116 0.1727 0.049 Uiso 1 1 calc R . .
H21B H -0.3531 0.0865 0.1275 0.049 Uiso 1 1 calc R . .
H21C H -0.1998 0.1570 0.1477 0.049 Uiso 1 1 calc R . .
C22 C -0.3373(5) -0.1718(4) 0.3728(4) 0.0466(12) Uani 1 1 d . . .
H22A H -0.4247 -0.1855 0.3854 0.070 Uiso 1 1 calc R . .
H22B H -0.2771 -0.1946 0.4239 0.070 Uiso 1 1 calc R . .
H22C H -0.3464 -0.2144 0.3154 0.070 Uiso 1 1 calc R . .
C23 C -0.0567(5) 0.2119(4) 0.5129(3) 0.0335(9) Uani 1 1 d . . .
H23A H 0.0365 0.2217 0.5139 0.050 Uiso 1 1 calc R . .
H23B H -0.0743 0.1801 0.5694 0.050 Uiso 1 1 calc R . .
H23C H -0.0745 0.2840 0.5091 0.050 Uiso 1 1 calc R . .
C24 C 0.0638(4) 0.1352(3) 0.2844(3) 0.0262(8) Uani 1 1 d . . .
H24A H 0.0515 0.1264 0.3447 0.031 Uiso 1 1 calc R . .
C25 C 0.0283(4) 0.0294(3) 0.2297(3) 0.0259(8) Uani 1 1 d . . .
C26 C -0.0284(4) -0.0663(3) 0.2692(3) 0.0302(9) Uani 1 1 d . . .
H26A H -0.0406 -0.0601 0.3295 0.036 Uiso 1 1 calc R . .
C27 C -0.0673(5) -0.1703(4) 0.2212(4) 0.0396(11) Uani 1 1 d . . .
H27A H -0.1071 -0.2347 0.2479 0.048 Uiso 1 1 calc R . .
C28 C -0.0471(4) -0.1788(4) 0.1337(3) 0.0372(10) Uani 1 1 d . . .
H28A H -0.0745 -0.2495 0.1002 0.045 Uiso 1 1 calc R . .
C29 C 0.0125(4) -0.0858(4) 0.0952(3) 0.0330(9) Uani 1 1 d . . .
H29A H 0.0284 -0.0928 0.0362 0.040 Uiso 1 1 calc R . .
C30 C 0.0493(4) 0.0183(4) 0.1424(3) 0.0291(9) Uani 1 1 d . . .
H30A H 0.0890 0.0823 0.1151 0.035 Uiso 1 1 calc R . .
P1 P 0.31316(10) 0.25212(8) 0.22616(7) 0.0241(2) Uani 1 1 d . . .
O31 O 0.4491(3) 0.3506(2) 0.26642(19) 0.0273(6) Uani 1 1 d . . .
C31 C 0.4445(4) 0.4642(3) 0.2767(3) 0.0306(9) Uani 1 1 d . . .
H31A H 0.3534 0.4632 0.2804 0.037 Uiso 1 1 calc R . .
C32 C 0.5438(5) 0.5160(4) 0.3676(3) 0.0359(10) Uani 1 1 d . . .
H32A H 0.5192 0.4735 0.4181 0.054 Uiso 1 1 calc R . .
H32B H 0.5433 0.5927 0.3782 0.054 Uiso 1 1 calc R . .
H32C H 0.6330 0.5154 0.3651 0.054 Uiso 1 1 calc R . .
C33 C 0.4743(6) 0.5237(4) 0.1943(3) 0.0433(11) Uani 1 1 d . . .
H33A H 0.4064 0.4868 0.1382 0.065 Uiso 1 1 calc R . .
H33B H 0.5619 0.5221 0.1887 0.065 Uiso 1 1 calc R . .
H33C H 0.4740 0.6008 0.2023 0.065 Uiso 1 1 calc R . .
O34 O 0.2993(3) 0.2379(2) 0.11876(18) 0.0282(6) Uani 1 1 d . . .
C34 C 0.4020(4) 0.2146(4) 0.0797(3) 0.0398(11) Uani 1 1 d . . .
H34A H 0.4868 0.2282 0.1292 0.048 Uiso 1 1 calc R . .
C35 C 0.4226(6) 0.2935(5) 0.0061(4) 0.0577(15) Uani 1 1 d . . .
H35A H 0.4546 0.3700 0.0342 0.087 Uiso 1 1 calc R . .
H35B H 0.3382 0.2827 -0.0406 0.087 Uiso 1 1 calc R . .
H35C H 0.4885 0.2791 -0.0230 0.087 Uiso 1 1 calc R . .
C36 C 0.3537(5) 0.0951(4) 0.0422(3) 0.0476(13) Uani 1 1 d . . .
H36A H 0.3428 0.0476 0.0927 0.071 Uiso 1 1 calc R . .
H36B H 0.4188 0.0786 0.0134 0.071 Uiso 1 1 calc R . .
H36C H 0.2682 0.0811 -0.0039 0.071 Uiso 1 1 calc R . .
O37 O 0.3648(3) 0.1487(2) 0.25840(19) 0.0276(6) Uani 1 1 d . . .
C37 C 0.3679(4) 0.1054(3) 0.3483(3) 0.0272(8) Uani 1 1 d . . .
H37A H 0.2939 0.1187 0.3712 0.033 Uiso 1 1 calc R . .
C38 C 0.5002(4) 0.1638(4) 0.4165(3) 0.0350(10) Uani 1 1 d . . .
H38A H 0.5092 0.2431 0.4245 0.052 Uiso 1 1 calc R . .
H38B H 0.5731 0.1539 0.3928 0.052 Uiso 1 1 calc R . .
H38C H 0.5034 0.1321 0.4761 0.052 Uiso 1 1 calc R . .
C39 C 0.3458(5) -0.0184(4) 0.3337(3) 0.0388(10) Uani 1 1 d . . .
H39A H 0.2591 -0.0524 0.2901 0.058 Uiso 1 1 calc R . .
H39B H 0.3480 -0.0512 0.3928 0.058 Uiso 1 1 calc R . .
H39C H 0.4161 -0.0316 0.3086 0.058 Uiso 1 1 calc R . .

loop_
_atom_site_aniso_label
_atom_site_aniso_U_11
_atom_site_aniso_U_22
_atom_site_aniso_U_33
_atom_site_aniso_U_23
_atom_site_aniso_U_13
_atom_site_aniso_U_12
Ru1 0.0194(2) 0.0225(2) 0.0186(2) 0.00027(13) 0.00254(14) 0.00932(14)
Cl1 0.0289(5) 0.0363(5) 0.0190(5) 0.0020(4) 0.0024(4) 0.0174(4)
Cl2 0.0278(5) 0.0372(5) 0.0202(5) -0.0028(4) -0.0011(4) 0.0136(4)
C1 0.0227(19) 0.0252(19) 0.0156(16) -0.0022(14) 0.0000(14) 0.0116(15)
N2 0.0260(17) 0.0229(16) 0.0294(17) 0.0011(13) 0.0097(14) 0.0127(13)
C3 0.037(2) 0.029(2) 0.040(2) 0.0036(18) 0.0171(19) 0.0177(19)
C4 0.030(2) 0.033(2) 0.032(2) 0.0044(17) 0.0102(18) 0.0157(18)
N5 0.0223(16) 0.0258(17) 0.0261(16) 0.0038(13) 0.0073(13) 0.0099(13)
C6 0.030(2) 0.0227(19) 0.0234(18) 0.0008(15) 0.0085(16) 0.0155(16)
C7 0.030(2) 0.0224(19) 0.029(2) 0.0004(16) 0.0062(17) 0.0130(16)
C8 0.029(2) 0.027(2) 0.037(2) 0.0031(17) 0.0087(18) 0.0099(17)
C9 0.039(2) 0.030(2) 0.039(2) 0.0098(18) 0.020(2) 0.0161(19)
C10 0.042(3) 0.036(2) 0.026(2) 0.0072(17) 0.0092(18) 0.024(2)
C11 0.033(2) 0.027(2) 0.027(2) 0.0005(16) 0.0041(17) 0.0168(17)
C12 0.031(2) 0.036(2) 0.028(2) -0.0027(17) 0.0020(17) 0.0126(18)
C13 0.053(3) 0.044(3) 0.060(3) 0.022(2) 0.032(3) 0.018(2)
C14 0.033(2) 0.040(2) 0.034(2) -0.0008(18) 0.0022(18) 0.0166(19)
C15 0.0203(19) 0.0244(19) 0.028(2) 0.0024(15) 0.0045(16) 0.0078(15)
C16 0.0177(19) 0.031(2) 0.030(2) 0.0033(16) 0.0064(16) 0.0102(16)
C17 0.019(2) 0.032(2) 0.039(2) -0.0012(18) 0.0036(17) 0.0076(17)
C18 0.028(2) 0.029(2) 0.048(3) 0.0091(19) 0.0121(19) 0.0097(18)
C19 0.028(2) 0.035(2) 0.036(2) 0.0124(18) 0.0118(18) 0.0129(18)
C20 0.022(2) 0.035(2) 0.027(2) 0.0027(17) 0.0070(16) 0.0110(17)
C21 0.025(2) 0.036(2) 0.029(2) -0.0005(18) -0.0026(17) 0.0054(17)
C22 0.043(3) 0.036(3) 0.055(3) 0.014(2) 0.008(2) 0.006(2)
C23 0.035(2) 0.039(2) 0.026(2) 0.0029(18) 0.0057(18) 0.0135(19)
C24 0.0230(19) 0.035(2) 0.0235(18) 0.0045(16) 0.0044(15) 0.0145(17)
C25 0.0196(19) 0.0250(19) 0.032(2) 0.0028(16) 0.0003(16) 0.0097(15)
C26 0.028(2) 0.031(2) 0.034(2) 0.0018(17) 0.0081(18) 0.0134(18)
C27 0.033(2) 0.028(2) 0.056(3) 0.005(2) 0.008(2) 0.0083(19)
C28 0.033(2) 0.031(2) 0.044(3) -0.0107(19) -0.0046(19) 0.0154(19)
C29 0.030(2) 0.034(2) 0.034(2) -0.0042(18) -0.0004(18) 0.0146(18)
C30 0.028(2) 0.031(2) 0.028(2) -0.0017(16) 0.0017(16) 0.0118(17)
P1 0.0215(5) 0.0266(5) 0.0245(5) -0.0005(4) 0.0035(4) 0.0100(4)
O31 0.0212(14) 0.0267(14) 0.0331(15) -0.0018(12) 0.0035(11) 0.0087(11)
C31 0.029(2) 0.024(2) 0.039(2) 0.0019(17) 0.0071(18) 0.0093(17)
C32 0.034(2) 0.029(2) 0.040(2) -0.0051(18) 0.0067(19) 0.0044(18)
C33 0.056(3) 0.037(3) 0.041(3) 0.006(2) 0.014(2) 0.019(2)
O34 0.0250(14) 0.0406(16) 0.0231(13) -0.0019(12) 0.0073(11) 0.0152(12)
C34 0.026(2) 0.061(3) 0.037(2) -0.011(2) 0.0102(19) 0.019(2)
C35 0.052(3) 0.071(4) 0.055(3) -0.002(3) 0.030(3) 0.012(3)
C36 0.045(3) 0.060(3) 0.043(3) -0.012(2) 0.006(2) 0.029(3)
O37 0.0280(15) 0.0283(15) 0.0280(14) -0.0008(11) 0.0048(12) 0.0129(12)
C37 0.0215(19) 0.036(2) 0.027(2) 0.0041(17) 0.0068(16) 0.0122(17)
C38 0.032(2) 0.037(2) 0.034(2) 0.0029(18) 0.0016(18) 0.0147(19)
C39 0.037(2) 0.033(2) 0.049(3) 0.010(2) 0.009(2) 0.0156(19)

loop_
_atom_type_symbol
_atom_type_description
_atom_type_scat_dispersion_real
_atom_type_scat_dispersion_imag
_atom_type_scat_source
C C 0.0033 0.0016 'International Tables Vol C Tables 4.2.6.8 and 6.1.1.4'
H H 0.0000 0.0000 'International Tables Vol C Tables 4.2.6.8 and 6.1.1.4'
N N 0.0061 0.0033 'International Tables Vol C Tables 4.2.6.8 and 6.1.1.4'
O O 0.0106 0.0060 'International Tables Vol C Tables 4.2.6.8 and 6.1.1.4'
P P 0.1023 0.0942 'International Tables Vol C Tables 4.2.6.8 and 6.1.1.4'
Cl Cl 0.1484 0.1585 'International Tables Vol C Tables 4.2.6.8 and 6.1.1.4'
Ru Ru -1.2594 0.8363 'International Tables Vol C Tables 4.2.6.8 and 6.1.1.4'

loop_
_geom_angle_atom_site_label_1
_geom_angle_atom_site_label_2
_geom_angle_atom_site_label_3
_geom_angle
_geom_angle_site_symmetry_1
_geom_angle_site_symmetry_3
_geom_angle_publ_flag
C24 Ru1 C1 98.47(16) . . ?
C24 Ru1 P1 92.05(12) . . ?
C1 Ru1 P1 169.23(11) . . ?
C24 Ru1 Cl1 100.59(12) . . ?
C1 Ru1 Cl1 90.22(10) . . ?
P1 Ru1 Cl1 90.13(4) . . ?
C24 Ru1 Cl2 90.13(12) . . ?
C1 Ru1 Cl2 87.09(10) . . ?
P1 Ru1 Cl2 90.57(4) . . ?
Cl1 Ru1 Cl2 169.23(4) . . ?
N5 C1 N2 107.5(3) . . ?
N5 C1 Ru1 131.1(3) . . ?
N2 C1 Ru1 121.3(3) . . ?
C1 N2 C6 126.6(3) . . ?
C1 N2 C3 112.9(3) . . ?
C6 N2 C3 120.4(3) . . ?
N2 C3 C4 102.2(3) . . ?
N2 C3 H3A 111.3 . . ?
C4 C3 H3A 111.3 . . ?
N2 C3 H3B 111.3 . . ?
C4 C3 H3B 111.3 . . ?
H3A C3 H3B 109.2 . . ?
N5 C4 C3 102.2(3) . . ?
N5 C4 H4A 111.3 . . ?
C3 C4 H4A 111.3 . . ?
N5 C4 H4B 111.3 . . ?
C3 C4 H4B 111.3 . . ?
H4A C4 H4B 109.2 . . ?
C1 N5 C15 127.8(3) . . ?
C1 N5 C4 113.2(3) . . ?
C15 N5 C4 117.8(3) . . ?
C7 C6 C11 121.1(4) . . ?
C7 C6 N2 120.6(3) . . ?
C11 C6 N2 118.1(4) . . ?
C6 C7 C8 118.2(4) . . ?
C6 C7 C12 122.5(4) . . ?
C8 C7 C12 119.3(4) . . ?
C9 C8 C7 121.6(4) . . ?
C9 C8 H8A 119.2 . . ?
C7 C8 H8A 119.2 . . ?
C8 C9 C10 118.5(4) . . ?
C8 C9 C13 120.9(4) . . ?
C10 C9 C13 120.6(4) . . ?
C11 C10 C9 122.0(4) . . ?
C11 C10 H10A 119.0 . . ?
C9 C10 H10A 119.0 . . ?
C10 C11 C6 118.4(4) . . ?
C10 C11 C14 119.6(4) . . ?
C6 C11 C14 121.9(4) . . ?
C7 C12 H12A 109.5 . . ?
C7 C12 H12B 109.5 . . ?
H12A C12 H12B 109.5 . . ?
C7 C12 H12C 109.5 . . ?
H12A C12 H12C 109.5 . . ?
H12B C12 H12C 109.5 . . ?
C9 C13 H13A 109.5 . . ?
C9 C13 H13B 109.5 . . ?
H13A C13 H13B 109.5 . . ?
C9 C13 H13C 109.5 . . ?
H13A C13 H13C 109.5 . . ?
H13B C13 H13C 109.5 . . ?
C11 C14 H14A 109.5 . . ?
C11 C14 H14B 109.5 . . ?
H14A C14 H14B 109.5 . . ?
C11 C14 H14C 109.5 . . ?
H14A C14 H14C 109.5 . . ?
H14B C14 H14C 109.5 . . ?
C20 C15 C16 121.8(4) . . ?
C20 C15 N5 118.9(4) . . ?
C16 C15 N5 119.2(3) . . ?
C17 C16 C15 117.6(4) . . ?
C17 C16 C21 120.8(4) . . ?
C15 C16 C21 121.6(4) . . ?
C18 C17 C16 122.4(4) . . ?
C18 C17 H17A 118.8 . . ?
C16 C17 H17A 118.8 . . ?
C17 C18 C19 118.5(4) . . ?
C17 C18 C22 120.1(4) . . ?
C19 C18 C22 121.4(4) . . ?
C20 C19 C18 121.5(4) . . ?
C20 C19 H19A 119.3 . . ?
C18 C19 H19A 119.3 . . ?
C19 C20 C15 118.3(4) . . ?
C19 C20 C23 120.5(4) . . ?
C15 C20 C23 121.2(4) . . ?
C16 C21 H21A 109.5 . . ?
C16 C21 H21B 109.5 . . ?
H21A C21 H21B 109.5 . . ?
C16 C21 H21C 109.5 . . ?
H21A C21 H21C 109.5 . . ?
H21B C21 H21C 109.5 . . ?
C18 C22 H22A 109.5 . . ?
C18 C22 H22B 109.5 . . ?
H22A C22 H22B 109.5 . . ?
C18 C22 H22C 109.5 . . ?
H22A C22 H22C 109.5 . . ?
H22B C22 H22C 109.5 . . ?
C20 C23 H23A 109.5 . . ?
C20 C23 H23B 109.5 . . ?
H23A C23 H23B 109.5 . . ?
C20 C23 H23C 109.5 . . ?
H23A C23 H23C 109.5 . . ?
H23B C23 H23C 109.5 . . ?
C25 C24 Ru1 134.9(3) . . ?
C25 C24 H24A 112.6 . . ?
Ru1 C24 H24A 112.6 . . ?
C30 C25 C26 118.8(4) . . ?
C30 C25 C24 124.1(4) . . ?
C26 C25 C24 117.1(4) . . ?
C27 C26 C25 120.8(4) . . ?
C27 C26 H26A 119.6 . . ?
C25 C26 H26A 119.6 . . ?
C26 C27 C28 119.3(4) . . ?
C26 C27 H27A 120.4 . . ?
C28 C27 H27A 120.4 . . ?
C29 C28 C27 120.6(4) . . ?
C29 C28 H28A 119.7 . . ?
C27 C28 H28A 119.7 . . ?
C28 C29 C30 120.2(4) . . ?
C28 C29 H29A 119.9 . . ?
C30 C29 H29A 119.9 . . ?
C29 C30 C25 120.4(4) . . ?
C29 C30 H30A 119.8 . . ?
C25 C30 H30A 119.8 . . ?
O34 P1 O37 99.96(15) . . ?
O34 P1 O31 105.01(15) . . ?
O37 P1 O31 99.26(15) . . ?
O34 P1 Ru1 114.20(11) . . ?
O37 P1 Ru1 121.84(11) . . ?
O31 P1 Ru1 114.11(11) . . ?
C31 O31 P1 119.7(2) . . ?
O31 C31 C33 109.7(3) . . ?
O31 C31 C32 106.4(3) . . ?
C33 C31 C32 113.6(4) . . ?
O31 C31 H31A 109.1 . . ?
C33 C31 H31A 109.1 . . ?
C32 C31 H31A 109.1 . . ?
C31 C32 H32A 109.5 . . ?
C31 C32 H32B 109.5 . . ?
H32A C32 H32B 109.5 . . ?
C31 C32 H32C 109.5 . . ?
H32A C32 H32C 109.5 . . ?
H32B C32 H32C 109.5 . . ?
C31 C33 H33A 109.5 . . ?
C31 C33 H33B 109.5 . . ?
H33A C33 H33B 109.5 . . ?
C31 C33 H33C 109.5 . . ?
H33A C33 H33C 109.5 . . ?
H33B C33 H33C 109.5 . . ?
C34 O34 P1 123.5(3) . . ?
O34 C34 C36 108.1(4) . . ?
O34 C34 C35 106.9(4) . . ?
C36 C34 C35 112.8(4) . . ?
O34 C34 H34A 109.7 . . ?
C36 C34 H34A 109.7 . . ?
C35 C34 H34A 109.7 . . ?
C34 C35 H35A 109.5 . . ?
C34 C35 H35B 109.5 . . ?
H35A C35 H35B 109.5 . . ?
C34 C35 H35C 109.5 . . ?
H35A C35 H35C 109.5 . . ?
H35B C35 H35C 109.5 . . ?
C34 C36 H36A 109.5 . . ?
C34 C36 H36B 109.5 . . ?
H36A C36 H36B 109.5 . . ?
C34 C36 H36C 109.5 . . ?
H36A C36 H36C 109.5 . . ?
H36B C36 H36C 109.5 . . ?
C37 O37 P1 124.4(2) . . ?
O37 C37 C39 106.5(3) . . ?
O37 C37 C38 109.8(3) . . ?
C39 C37 C38 112.5(3) . . ?
O37 C37 H37A 109.3 . . ?
C39 C37 H37A 109.3 . . ?
C38 C37 H37A 109.3 . . ?
C37 C38 H38A 109.5 . . ?
C37 C38 H38B 109.5 . . ?
H38A C38 H38B 109.5 . . ?
C37 C38 H38C 109.5 . . ?
H38A C38 H38C 109.5 . . ?
H38B C38 H38C 109.5 . . ?
C37 C39 H39A 109.5 . . ?
C37 C39 H39B 109.5 . . ?
H39A C39 H39B 109.5 . . ?
C37 C39 H39C 109.5 . . ?
H39A C39 H39C 109.5 . . ?
H39B C39 H39C 109.5 . . ?

loop_
_geom_bond_atom_site_label_1
_geom_bond_atom_site_label_2
_geom_bond_distance
_geom_bond_site_symmetry_2
_geom_bond_publ_flag
Ru1 C24 1.836(4) . ?
Ru1 C1 2.114(4) . ?
Ru1 P1 2.3496(11) . ?
Ru1 Cl1 2.3605(10) . ?
Ru1 Cl2 2.4008(10) . ?
C1 N5 1.338(5) . ?
C1 N2 1.354(5) . ?
N2 C6 1.429(5) . ?
N2 C3 1.476(5) . ?
C3 C4 1.521(6) . ?
C3 H3A 0.9900 . ?
C3 H3B 0.9900 . ?
C4 N5 1.478(5) . ?
C4 H4A 0.9900 . ?
C4 H4B 0.9900 . ?
N5 C15 1.427(5) . ?
C6 C7 1.394(6) . ?
C6 C11 1.403(5) . ?
C7 C8 1.397(6) . ?
C7 C12 1.502(6) . ?
C8 C9 1.385(6) . ?
C8 H8A 0.9500 . ?
C9 C10 1.390(6) . ?
C9 C13 1.516(6) . ?
C10 C11 1.378(6) . ?
C10 H10A 0.9500 . ?
C11 C14 1.517(6) . ?
C12 H12A 0.9800 . ?
C12 H12B 0.9800 . ?
C12 H12C 0.9800 . ?
C13 H13A 0.9800 . ?
C13 H13B 0.9800 . ?
C13 H13C 0.9800 . ?
C14 H14A 0.9800 . ?
C14 H14B 0.9800 . ?
C14 H14C 0.9800 . ?
C15 C20 1.397(6) . ?
C15 C16 1.406(6) . ?
C16 C17 1.386(6) . ?
C16 C21 1.506(6) . ?
C17 C18 1.384(6) . ?
C17 H17A 0.9500 . ?
C18 C19 1.399(6) . ?
C18 C22 1.510(6) . ?
C19 C20 1.388(6) . ?
C19 H19A 0.9500 . ?
C20 C23 1.502(6) . ?
C21 H21A 0.9800 . ?
C21 H21B 0.9800 . ?
C21 H21C 0.9800 . ?
C22 H22A 0.9800 . ?
C22 H22B 0.9800 . ?
C22 H22C 0.9800 . ?
C23 H23A 0.9800 . ?
C23 H23B 0.9800 . ?
C23 H23C 0.9800 . ?
C24 C25 1.461(5) . ?
C24 H24A 0.9500 . ?
C25 C30 1.395(6) . ?
C25 C26 1.400(6) . ?
C26 C27 1.391(6) . ?
C26 H26A 0.9500 . ?
C27 C28 1.391(7) . ?
C27 H27A 0.9500 . ?
C28 C29 1.378(6) . ?
C28 H28A 0.9500 . ?
C29 C30 1.390(6) . ?
C29 H29A 0.9500 . ?
C30 H30A 0.9500 . ?
P1 O34 1.584(3) . ?
P1 O37 1.594(3) . ?
P1 O31 1.611(3) . ?
O31 C31 1.456(5) . ?
C31 C33 1.508(6) . ?
C31 C32 1.519(6) . ?
C31 H31A 1.0000 . ?
C32 H32A 0.9800 . ?
C32 H32B 0.9800 . ?
C32 H32C 0.9800 . ?
C33 H33A 0.9800 . ?
C33 H33B 0.9800 . ?
C33 H33C 0.9800 . ?
O34 C34 1.474(5) . ?
C34 C36 1.502(7) . ?
C34 C35 1.509(7) . ?
C34 H34A 1.0000 . ?
C35 H35A 0.9800 . ?
C35 H35B 0.9800 . ?
C35 H35C 0.9800 . ?
C36 H36A 0.9800 . ?
C36 H36B 0.9800 . ?
C36 H36C 0.9800 . ?
O37 C37 1.456(5) . ?
C37 C39 1.517(6) . ?
C37 C38 1.521(6) . ?
C37 H37A 1.0000 . ?
C38 H38A 0.9800 . ?
C38 H38B 0.9800 . ?
C38 H38C 0.9800 . ?
C39 H39A 0.9800 . ?
C39 H39B 0.9800 . ?
C39 H39C 0.9800 . ?

loop_
_geom_torsion_atom_site_label_1
_geom_torsion_atom_site_label_2
_geom_torsion_atom_site_label_3
_geom_torsion_atom_site_label_4
_geom_torsion
_geom_torsion_site_symmetry_1
_geom_torsion_site_symmetry_2
_geom_torsion_site_symmetry_3
_geom_torsion_site_symmetry_4
_geom_torsion_publ_flag
C24 Ru1 C1 N5 5.8(4) . . . . ?
P1 Ru1 C1 N5 -161.5(3) . . . . ?
Cl1 Ru1 C1 N5 106.6(3) . . . . ?
Cl2 Ru1 C1 N5 -83.8(3) . . . . ?
C24 Ru1 C1 N2 -179.5(3) . . . . ?
P1 Ru1 C1 N2 13.1(7) . . . . ?
Cl1 Ru1 C1 N2 -78.8(3) . . . . ?
Cl2 Ru1 C1 N2 90.8(3) . . . . ?
N5 C1 N2 C6 -172.7(3) . . . . ?
Ru1 C1 N2 C6 11.6(5) . . . . ?
N5 C1 N2 C3 3.8(4) . . . . ?
Ru1 C1 N2 C3 -171.9(3) . . . . ?
C1 N2 C3 C4 -11.5(4) . . . . ?
C6 N2 C3 C4 165.2(3) . . . . ?
N2 C3 C4 N5 13.5(4) . . . . ?
N2 C1 N5 C15 173.1(3) . . . . ?
Ru1 C1 N5 C15 -11.7(6) . . . . ?
N2 C1 N5 C4 6.2(4) . . . . ?
Ru1 C1 N5 C4 -178.6(3) . . . . ?
C3 C4 N5 C1 -13.0(4) . . . . ?
C3 C4 N5 C15 178.8(3) . . . . ?
C1 N2 C6 C7 -93.0(5) . . . . ?
C3 N2 C6 C7 90.7(5) . . . . ?
C1 N2 C6 C11 92.0(5) . . . . ?
C3 N2 C6 C11 -84.2(4) . . . . ?
C11 C6 C7 C8 -4.8(6) . . . . ?
N2 C6 C7 C8 -179.6(3) . . . . ?
C11 C6 C7 C12 173.5(4) . . . . ?
N2 C6 C7 C12 -1.3(6) . . . . ?
C6 C7 C8 C9 1.0(6) . . . . ?
C12 C7 C8 C9 -177.3(4) . . . . ?
C7 C8 C9 C10 1.5(6) . . . . ?
C7 C8 C9 C13 179.8(4) . . . . ?
C8 C9 C10 C11 -0.2(6) . . . . ?
C13 C9 C10 C11 -178.5(4) . . . . ?
C9 C10 C11 C6 -3.5(6) . . . . ?
C9 C10 C11 C14 173.6(4) . . . . ?
C7 C6 C11 C10 6.0(6) . . . . ?
N2 C6 C11 C10 -179.1(3) . . . . ?
C7 C6 C11 C14 -171.0(4) . . . . ?
N2 C6 C11 C14 3.9(5) . . . . ?
C1 N5 C15 C20 105.9(5) . . . . ?
C4 N5 C15 C20 -87.8(4) . . . . ?
C1 N5 C15 C16 -77.8(5) . . . . ?
C4 N5 C15 C16 88.5(4) . . . . ?
C20 C15 C16 C17 0.1(6) . . . . ?
N5 C15 C16 C17 -176.1(3) . . . . ?
C20 C15 C16 C21 -178.3(4) . . . . ?
N5 C15 C16 C21 5.5(6) . . . . ?
C15 C16 C17 C18 -0.9(6) . . . . ?
C21 C16 C17 C18 177.6(4) . . . . ?
C16 C17 C18 C19 1.4(7) . . . . ?
C16 C17 C18 C22 -177.5(4) . . . . ?
C17 C18 C19 C20 -1.1(6) . . . . ?
C22 C18 C19 C20 177.7(4) . . . . ?
C18 C19 C20 C15 0.5(6) . . . . ?
C18 C19 C20 C23 -178.5(4) . . . . ?
C16 C15 C20 C19 0.1(6) . . . . ?
N5 C15 C20 C19 176.3(4) . . . . ?
C16 C15 C20 C23 179.0(4) . . . . ?
N5 C15 C20 C23 -4.7(6) . . . . ?
C1 Ru1 C24 C25 125.3(4) . . . . ?
P1 Ru1 C24 C25 -57.0(4) . . . . ?
Cl1 Ru1 C24 C25 33.5(4) . . . . ?
Cl2 Ru1 C24 C25 -147.6(4) . . . . ?
Ru1 C24 C25 C30 6.6(6) . . . . ?
Ru1 C24 C25 C26 -174.4(3) . . . . ?
C30 C25 C26 C27 -2.1(6) . . . . ?
C24 C25 C26 C27 178.9(4) . . . . ?
C25 C26 C27 C28 1.1(6) . . . . ?
C26 C27 C28 C29 0.9(7) . . . . ?
C27 C28 C29 C30 -2.0(6) . . . . ?
C28 C29 C30 C25 1.0(6) . . . . ?
C26 C25 C30 C29 1.0(6) . . . . ?
C24 C25 C30 C29 180.0(4) . . . . ?
C24 Ru1 P1 O34 99.32(17) . . . . ?
C1 Ru1 P1 O34 -93.2(5) . . . . ?
Cl1 Ru1 P1 O34 -1.28(13) . . . . ?
Cl2 Ru1 P1 O34 -170.53(13) . . . . ?
C24 Ru1 P1 O37 -20.84(18) . . . . ?
C1 Ru1 P1 O37 146.7(5) . . . . ?
Cl1 Ru1 P1 O37 -121.44(13) . . . . ?
Cl2 Ru1 P1 O37 69.31(13) . . . . ?
C24 Ru1 P1 O31 -139.88(17) . . . . ?
C1 Ru1 P1 O31 27.6(5) . . . . ?
Cl1 Ru1 P1 O31 119.52(12) . . . . ?
Cl2 Ru1 P1 O31 -49.73(12) . . . . ?
O34 P1 O31 C31 94.0(3) . . . . ?
O37 P1 O31 C31 -163.0(3) . . . . ?
Ru1 P1 O31 C31 -31.8(3) . . . . ?
P1 O31 C31 C33 -97.1(4) . . . . ?
P1 O31 C31 C32 139.8(3) . . . . ?
O37 P1 O34 C34 -45.8(3) . . . . ?
O31 P1 O34 C34 56.6(3) . . . . ?
Ru1 P1 O34 C34 -177.6(3) . . . . ?
P1 O34 C34 C36 105.5(4) . . . . ?
P1 O34 C34 C35 -132.9(4) . . . . ?
O34 P1 O37 C37 -166.1(3) . . . . ?
O31 P1 O37 C37 86.8(3) . . . . ?
Ru1 P1 O37 C37 -39.3(3) . . . . ?
P1 O37 C37 C39 148.5(3) . . . . ?
P1 O37 C37 C38 -89.5(4) . . . . ?
